data_4342715
loop_
_publ_author_name
'Mikhalyova, Elena A.'
'Yakovenko, Anastasiya V.'
'Zeller, Matthias'
'Kiskin, Mikhail A.'
'Kolomzarov, Yuriy V.'
'Eremenko, Igor L.'
'Addison, Anthony W.'
'Pavlishchuk, Vitaly V.'

_publ_section_title
;
 Manifestation of \p-\p Stacking Interactions in Luminescence Properties
 and Energy Transfer in Aromatically-Derived Tb, Eu and Gd
 Tris(pyrazolyl)borate Complexes.
;
_journal_issue 7
_journal_name_full 'Inorganic chemistry'
_journal_page_first 3125
_journal_page_last 3133
_journal_paper_doi 10.1021/ic502120g
_journal_volume 54
_journal_year 2015
_chemical_formula_moiety 'C28 H27 B Gd N9 O5, C H2 Cl2'
_chemical_formula_sum 'C29 H29 B Cl2 Gd N9 O5'
_chemical_formula_weight 822.57
_chemical_name_systematic
;
 ?
;
_space_group_crystal_system triclinic
_space_group_IT_number 2
_space_group_name_Hall '-P 1'
_space_group_name_H-M_alt 'P -1'
_symmetry_space_group_name_Hall '-P 1'
_symmetry_space_group_name_H-M 'P -1'
_atom_sites_solution_hydrogens mixed
_atom_sites_solution_primary direct
_atom_sites_solution_secondary difmap
_audit_creation_method SHELXL-2012
_cell_angle_alpha 100.690(1)
_cell_angle_beta 102.413(1)
_cell_angle_gamma 100.304(1)
_cell_formula_units_Z 2
_cell_length_a 10.5915(8)
_cell_length_b 10.7225(8)
_cell_length_c 15.4145(12)
_cell_measurement_reflns_used 9294
_cell_measurement_temperature 100(2)
_cell_measurement_theta_max 31.3908
_cell_measurement_theta_min 2.6769
_cell_volume 1635.8(2)
_computing_cell_refinement 'SAINT V8.18C (Bruker, 2012)'
_computing_data_collection 'Apex2 v2012.4-3 (Bruker, 2012)'
_computing_data_reduction 'SAINT V8.18C (Bruker, 2012)'
_computing_molecular_graphics 'Shelxtl (Bruker, 2003)'
_computing_publication_material 'Shelxtl (Bruker, 2003)'
_computing_structure_refinement
;  
SHELXL-2013 (Sheldrick, 2013), 
SHELXLE Rev609 (H\"ubschle et al., 2011)
;
_computing_structure_solution 'SHELXS-97 (Sheldrick, 2008)'
_diffrn_ambient_temperature 100(2)
_diffrn_measured_fraction_theta_full 0.999
_diffrn_measured_fraction_theta_max 0.901
_diffrn_measurement_device_type 'Bruker AXS SMART APEX CCD diffractometer'
_diffrn_measurement_method 'omega and phi scans'
_diffrn_radiation_type MoK\a
_diffrn_radiation_wavelength 0.71073
_diffrn_reflns_av_R_equivalents 0.0238
_diffrn_reflns_av_unetI/netI 0.0234
_diffrn_reflns_Laue_measured_fraction_full 0.999
_diffrn_reflns_Laue_measured_fraction_max 0.901
_diffrn_reflns_limit_h_max 14
_diffrn_reflns_limit_h_min -14
_diffrn_reflns_limit_k_max 15
_diffrn_reflns_limit_k_min -15
_diffrn_reflns_limit_l_max 22
_diffrn_reflns_limit_l_min -22
_diffrn_reflns_number 32285
_diffrn_reflns_point_group_measured_fraction_full 0.999
_diffrn_reflns_point_group_measured_fraction_max 0.901
_diffrn_reflns_theta_full 25.242
_diffrn_reflns_theta_max 31.440
_diffrn_reflns_theta_min 1.985
_diffrn_source 'fine focus sealed tube'
_exptl_absorpt_coefficient_mu 2.244
_exptl_absorpt_correction_T_max 0.7462
_exptl_absorpt_correction_T_min 0.5591
_exptl_absorpt_correction_type multi-scan
_exptl_absorpt_process_details 'Apex2 v2012.4-3 (Bruker, 2012)'
_exptl_crystal_colour colourless
_exptl_crystal_density_diffrn 1.670
_exptl_crystal_description block
_exptl_crystal_F_000 818
_exptl_crystal_size_max 0.400
_exptl_crystal_size_mid 0.250
_exptl_crystal_size_min 0.150
_refine_diff_density_max 2.260
_refine_diff_density_min -0.839
_refine_diff_density_rms 0.101
_refine_ls_extinction_method none
_refine_ls_goodness_of_fit_ref 1.058
_refine_ls_hydrogen_treatment mixed
_refine_ls_matrix_type full
_refine_ls_number_parameters 432
_refine_ls_number_reflns 9771
_refine_ls_number_restraints 2
_refine_ls_restrained_S_all 1.058
_refine_ls_R_factor_all 0.0259
_refine_ls_R_factor_gt 0.0238
_refine_ls_shift/su_max 0.002
_refine_ls_shift/su_mean 0.000
_refine_ls_structure_factor_coef Fsqd
_refine_ls_weighting_details
;
 w=1/[\s^2^(Fo^2^)+(0.0332P)^2^+1.2045P]
 where P=(Fo^2^+2Fc^2^)/3
;
_refine_ls_weighting_scheme calc
_refine_ls_wR_factor_gt 0.0586
_refine_ls_wR_factor_ref 0.0599
_reflns_Friedel_coverage 0.000
_reflns_number_gt 9219
_reflns_number_total 9771
_reflns_threshold_expression 'I > 2\s(I)'
_cod_data_source_file ic502120g_si_004.cif
_cod_data_source_block 13mz037_0m
_cod_depositor_comments 'Adding full bibliography for 4342713--4342716.cif.'
_cod_database_code 4342715
_shelx_space_group_comment
;
The symmetry employed for this shelxl refinement is uniquely defined
by the following loop, which should always be used as a source of
symmetry information in preference to the above space-group names.
They are only intended as comments.
;
_shelxl_version_number 2012-9

loop_
_space_group_symop_operation_xyz
'x, y, z'
'-x, -y, -z'

loop_
_atom_site_label
_atom_site_type_symbol
_atom_site_fract_x
_atom_site_fract_y
_atom_site_fract_z
_atom_site_U_iso_or_equiv
_atom_site_adp_type
_atom_site_occupancy
_atom_site_site_symmetry_order
_atom_site_calc_flag
_atom_site_refinement_flags_posn
_atom_site_refinement_flags_adp
B1 B 0.3970(2) 0.9175(2) 0.13689(14) 0.0179(4) Uani 1 1 d . .
H1C H 0.3724 0.9808 0.0997 0.021 Uiso 1 1 calc R U
C1 C 0.5045(2) 0.8231(2) 0.00911(13) 0.0214(4) Uani 1 1 d . .
H1 H 0.4824 0.8773 -0.0314 0.026 Uiso 1 1 calc R U
Cl1 Cl 0.94544(8) 0.12943(9) 0.30787(6) 0.0575(2) Uani 1 1 d . .
O1 O 0.54350(14) 0.53045(14) 0.36668(10) 0.0181(3) Uani 1 1 d D .
H1A H 0.502(3) 0.4554(19) 0.3318(17) 0.027 Uiso 1 1 d D U
H1B H 0.6265(17) 0.540(3) 0.3757(19) 0.027 Uiso 1 1 d D U
N1 N 0.47226(16) 0.82643(16) 0.08948(11) 0.0180(3) Uani 1 1 d . .
N2 N 0.51931(16) 0.73519(15) 0.12915(11) 0.0166(3) Uani 1 1 d . .
O2 O 0.34049(13) 0.48597(13) 0.18223(9) 0.0177(2) Uani 1 1 d . .
C2 C 0.5747(2) 0.7284(2) -0.00441(13) 0.0223(4) Uani 1 1 d . .
H2 H 0.6104 0.7042 -0.0548 0.027 Uiso 1 1 calc R U
Cl2 Cl 0.84279(9) 0.00976(10) 0.11478(6) 0.0616(2) Uani 1 1 d . .
Gd2 Gd 0.49354(2) 0.67960(2) 0.27454(2) 0.01210(3) Uani 1 1 d . .
C3 C 0.58187(18) 0.67544(18) 0.07264(12) 0.0174(3) Uani 1 1 d . .
O3 O 0.37030(16) 0.32886(14) 0.25598(11) 0.0261(3) Uani 1 1 d . .
N3 N 0.62253(15) 0.53418(15) 0.17353(11) 0.0169(3) Uani 1 1 d . .
C4 C 0.64253(18) 0.56968(18) 0.09701(13) 0.0179(3) Uani 1 1 d . .
O4 O 0.72828(13) 0.75904(14) 0.31803(9) 0.0179(3) Uani 1 1 d . .
N4 N 0.27204(16) 0.83404(16) 0.15157(11) 0.0181(3) Uani 1 1 d . .
C5 C 0.7157(2) 0.5105(2) 0.04321(14) 0.0224(4) Uani 1 1 d . .
H5 H 0.7268 0.5375 -0.0105 0.027 Uiso 1 1 calc R U
O5 O 0.79707(14) 0.62141(15) 0.40067(10) 0.0238(3) Uani 1 1 d . .
N5 N 0.28769(15) 0.75170(15) 0.20809(11) 0.0157(3) Uani 1 1 d . .
C6 C 0.7718(2) 0.4119(2) 0.06946(15) 0.0260(4) Uani 1 1 d . .
H6 H 0.8227 0.3705 0.0343 0.031 Uiso 1 1 calc R U
N6 N 0.27880(15) 0.61939(15) 0.33869(11) 0.0160(3) Uani 1 1 d . .
C7 C 0.7524(2) 0.3746(2) 0.14807(15) 0.0244(4) Uani 1 1 d . .
H7 H 0.7897 0.3072 0.1679 0.029 Uiso 1 1 calc R U
N7 N 0.48782(16) 0.99015(15) 0.23278(11) 0.0170(3) Uani 1 1 d . .
C8 C 0.6772(2) 0.43794(19) 0.19707(14) 0.0209(4) Uani 1 1 d . .
H8 H 0.6637 0.4114 0.2505 0.025 Uiso 1 1 calc R U
N8 N 0.52316(15) 0.92109(15) 0.29585(11) 0.0153(3) Uani 1 1 d . .
C9 C 0.1429(2) 0.8390(2) 0.12678(14) 0.0221(4) Uani 1 1 d . .
H9 H 0.1072 0.8896 0.0874 0.027 Uiso 1 1 calc R U
N9 N 0.58526(15) 0.82867(15) 0.44578(10) 0.0159(3) Uani 1 1 d . .
C10 C 0.07154(19) 0.7581(2) 0.16845(14) 0.0218(4) Uani 1 1 d . .
H10 H -0.0212 0.7411 0.1636 0.026 Uiso 1 1 calc R U
C11 C 0.16802(17) 0.70680(18) 0.21981(12) 0.0159(3) Uani 1 1 d . .
C12 C 0.16042(18) 0.62766(17) 0.28726(12) 0.0159(3) Uani 1 1 d . .
C13 C 0.03930(19) 0.5700(2) 0.29987(14) 0.0214(4) Uani 1 1 d . .
H13 H -0.0416 0.5781 0.2629 0.026 Uiso 1 1 calc R U
C14 C 0.0383(2) 0.5005(2) 0.36712(16) 0.0264(4) Uani 1 1 d . .
H14 H -0.0433 0.4600 0.3767 0.032 Uiso 1 1 calc R U
C15 C 0.1574(2) 0.4907(2) 0.41990(15) 0.0239(4) Uani 1 1 d . .
H15 H 0.1594 0.4435 0.4664 0.029 Uiso 1 1 calc R U
C16 C 0.27478(19) 0.55188(19) 0.40340(13) 0.0190(3) Uani 1 1 d . .
H16 H 0.3566 0.5453 0.4402 0.023 Uiso 1 1 calc R U
C17 C 0.5351(2) 1.11888(18) 0.27004(14) 0.0202(4) Uani 1 1 d . .
H17 H 0.5236 1.1869 0.2395 0.024 Uiso 1 1 calc R U
C18 C 0.6029(2) 1.13507(19) 0.35982(14) 0.0206(4) Uani 1 1 d . .
H18 H 0.6477 1.2145 0.4029 0.025 Uiso 1 1 calc R U
C19 C 0.59097(18) 1.00809(17) 0.37350(13) 0.0160(3) Uani 1 1 d . .
C20 C 0.62994(17) 0.95866(18) 0.45530(12) 0.0160(3) Uani 1 1 d . .
C21 C 0.70627(19) 1.04057(19) 0.53791(13) 0.0200(4) Uani 1 1 d . .
H21 H 0.7354 1.1313 0.5427 0.024 Uiso 1 1 calc R U
C22 C 0.7393(2) 0.9880(2) 0.61334(14) 0.0228(4) Uani 1 1 d . .
H22 H 0.7915 1.0422 0.6703 0.027 Uiso 1 1 calc R U
C23 C 0.6952(2) 0.8558(2) 0.60433(13) 0.0220(4) Uani 1 1 d . .
H23 H 0.7168 0.8173 0.6547 0.026 Uiso 1 1 calc R U
C24 C 0.61844(19) 0.78055(19) 0.51970(13) 0.0190(3) Uani 1 1 d . .
H24 H 0.5877 0.6898 0.5139 0.023 Uiso 1 1 calc R U
C25 C 0.30328(19) 0.37521(18) 0.19863(13) 0.0188(3) Uani 1 1 d . .
C26 C 0.1667(2) 0.2949(2) 0.14436(17) 0.0322(5) Uani 1 1 d . .
H26A H 0.1386 0.3259 0.0889 0.048 Uiso 1 1 calc R U
H26B H 0.1032 0.3040 0.1816 0.048 Uiso 1 1 calc R U
H26C H 0.1701 0.2031 0.1275 0.048 Uiso 1 1 calc R U
C27 C 0.81320(18) 0.72681(19) 0.37552(13) 0.0190(3) Uani 1 1 d . .
C28 C 0.9429(2) 0.8253(2) 0.41941(19) 0.0345(5) Uani 1 1 d . .
H28A H 0.9820 0.8524 0.3718 0.052 Uiso 1 1 calc R U
H28B H 1.0042 0.7860 0.4570 0.052 Uiso 1 1 calc R U
H28C H 0.9270 0.9014 0.4579 0.052 Uiso 1 1 calc R U
C29 C 0.8235(3) 0.0086(3) 0.2245(2) 0.0415(6) Uani 1 1 d . .
H29A H 0.8288 -0.0778 0.2370 0.050 Uiso 1 1 calc R U
H29B H 0.7346 0.0229 0.2276 0.050 Uiso 1 1 calc R U

loop_
_atom_site_aniso_label
_atom_site_aniso_U_11
_atom_site_aniso_U_22
_atom_site_aniso_U_33
_atom_site_aniso_U_23
_atom_site_aniso_U_13
_atom_site_aniso_U_12
B1 0.0200(9) 0.0171(9) 0.0178(9) 0.0068(7) 0.0056(7) 0.0032(7)
C1 0.0265(9) 0.0207(9) 0.0160(8) 0.0051(7) 0.0076(7) -0.0010(7)
Cl1 0.0480(4) 0.0651(5) 0.0477(4) 0.0103(4) 0.0041(3) -0.0039(4)
O1 0.0173(6) 0.0185(6) 0.0209(6) 0.0070(5) 0.0064(5) 0.0059(5)
N1 0.0222(8) 0.0164(7) 0.0155(7) 0.0044(6) 0.0064(6) 0.0017(6)
N2 0.0191(7) 0.0157(7) 0.0150(7) 0.0034(6) 0.0056(6) 0.0024(6)
O2 0.0188(6) 0.0147(6) 0.0182(6) 0.0021(5) 0.0063(5) -0.0001(5)
C2 0.0262(9) 0.0226(9) 0.0167(8) 0.0026(7) 0.0097(7) -0.0007(8)
Cl2 0.0566(5) 0.0668(5) 0.0462(4) 0.0071(4) 0.0067(4) -0.0109(4)
Gd2 0.01280(4) 0.01103(4) 0.01251(4) 0.00257(3) 0.00443(3) 0.00161(3)
C3 0.0166(8) 0.0159(8) 0.0157(8) -0.0008(6) 0.0053(6) -0.0029(6)
O3 0.0280(7) 0.0171(7) 0.0346(8) 0.0089(6) 0.0086(6) 0.0052(6)
N3 0.0161(7) 0.0149(7) 0.0171(7) -0.0004(6) 0.0049(6) 0.0004(6)
C4 0.0155(8) 0.0163(8) 0.0181(8) -0.0011(6) 0.0051(6) -0.0015(6)
O4 0.0142(6) 0.0205(6) 0.0178(6) 0.0021(5) 0.0046(5) 0.0030(5)
N4 0.0190(7) 0.0184(7) 0.0178(7) 0.0072(6) 0.0040(6) 0.0041(6)
C5 0.0185(8) 0.0237(9) 0.0216(9) -0.0019(7) 0.0087(7) -0.0004(7)
O5 0.0189(6) 0.0298(8) 0.0250(7) 0.0101(6) 0.0056(5) 0.0072(6)
N5 0.0160(7) 0.0148(7) 0.0172(7) 0.0059(6) 0.0045(5) 0.0037(6)
C6 0.0203(9) 0.0279(10) 0.0271(10) -0.0039(8) 0.0089(8) 0.0057(8)
N6 0.0159(7) 0.0168(7) 0.0159(7) 0.0031(6) 0.0062(5) 0.0034(6)
C7 0.0199(9) 0.0226(9) 0.0274(10) -0.0013(8) 0.0035(7) 0.0063(7)
N7 0.0196(7) 0.0131(7) 0.0199(7) 0.0051(6) 0.0068(6) 0.0040(6)
C8 0.0202(9) 0.0181(8) 0.0209(9) -0.0001(7) 0.0040(7) 0.0020(7)
N8 0.0168(7) 0.0135(7) 0.0155(7) 0.0031(5) 0.0043(5) 0.0030(5)
C9 0.0195(9) 0.0247(9) 0.0217(9) 0.0076(7) 0.0017(7) 0.0061(7)
N9 0.0143(7) 0.0175(7) 0.0154(7) 0.0015(6) 0.0059(5) 0.0026(6)
C10 0.0153(8) 0.0252(10) 0.0236(9) 0.0061(8) 0.0023(7) 0.0044(7)
C11 0.0137(7) 0.0158(8) 0.0172(8) 0.0019(6) 0.0040(6) 0.0024(6)
C12 0.0161(8) 0.0136(8) 0.0176(8) 0.0013(6) 0.0065(6) 0.0025(6)
C13 0.0159(8) 0.0221(9) 0.0272(10) 0.0058(8) 0.0085(7) 0.0033(7)
C14 0.0206(9) 0.0277(10) 0.0370(11) 0.0127(9) 0.0165(8) 0.0049(8)
C15 0.0252(10) 0.0268(10) 0.0268(10) 0.0123(8) 0.0144(8) 0.0081(8)
C16 0.0198(8) 0.0208(9) 0.0191(8) 0.0059(7) 0.0079(7) 0.0065(7)
C17 0.0221(9) 0.0131(8) 0.0268(9) 0.0050(7) 0.0089(7) 0.0041(7)
C18 0.0209(9) 0.0137(8) 0.0251(9) 0.0000(7) 0.0067(7) 0.0025(7)
C19 0.0142(7) 0.0141(8) 0.0190(8) 0.0005(6) 0.0062(6) 0.0028(6)
C20 0.0134(7) 0.0172(8) 0.0178(8) 0.0006(6) 0.0071(6) 0.0040(6)
C21 0.0167(8) 0.0193(9) 0.0207(9) -0.0021(7) 0.0048(7) 0.0028(7)
C22 0.0196(9) 0.0275(10) 0.0167(8) -0.0028(7) 0.0034(7) 0.0034(8)
C23 0.0214(9) 0.0289(10) 0.0162(8) 0.0038(7) 0.0066(7) 0.0066(8)
C24 0.0196(8) 0.0209(9) 0.0169(8) 0.0030(7) 0.0079(7) 0.0036(7)
C25 0.0196(8) 0.0149(8) 0.0219(9) 0.0005(7) 0.0101(7) 0.0021(7)
C26 0.0257(10) 0.0279(11) 0.0361(12) 0.0042(9) 0.0076(9) -0.0076(9)
C27 0.0147(8) 0.0224(9) 0.0188(8) 0.0001(7) 0.0061(6) 0.0042(7)
C28 0.0196(10) 0.0322(12) 0.0423(13) 0.0021(10) -0.0018(9) 0.0005(9)
C29 0.0353(13) 0.0364(14) 0.0558(17) 0.0175(12) 0.0173(12) 0.0024(11)

loop_
_atom_type_symbol
_atom_type_description
_atom_type_scat_dispersion_real
_atom_type_scat_dispersion_imag
_atom_type_scat_source
C C 0.0033 0.0016 'International Tables Vol C Tables 4.2.6.8 and 6.1.1.4'
H H 0.0000 0.0000 'International Tables Vol C Tables 4.2.6.8 and 6.1.1.4'
B B 0.0013 0.0007 'International Tables Vol C Tables 4.2.6.8 and 6.1.1.4'
Cl Cl 0.1484 0.1585 'International Tables Vol C Tables 4.2.6.8 and 6.1.1.4'
Gd Gd -0.1653 3.9035 'International Tables Vol C Tables 4.2.6.8 and 6.1.1.4'
N N 0.0061 0.0033 'International Tables Vol C Tables 4.2.6.8 and 6.1.1.4'
O O 0.0106 0.0060 'International Tables Vol C Tables 4.2.6.8 and 6.1.1.4'

loop_
_geom_angle_atom_site_label_1
_geom_angle_atom_site_label_2
_geom_angle_atom_site_label_3
_geom_angle
N4 B1 N1 108.99(16)
N4 B1 N7 107.25(15)
N1 B1 N7 108.10(15)
N4 B1 H1C 110.8
N1 B1 H1C 110.8
N7 B1 H1C 110.8
N1 C1 C2 108.71(17)
N1 C1 H1 125.6
C2 C1 H1 125.6
Gd2 O1 H1A 103.8(19)
Gd2 O1 H1B 103.6(19)
H1A O1 H1B 111(3)
C1 N1 N2 109.82(16)
C1 N1 B1 129.06(17)
N2 N1 B1 121.11(15)
C3 N2 N1 106.52(15)
C3 N2 Gd2 125.06(13)
N1 N2 Gd2 128.40(12)
C25 O2 Gd2 131.49(13)
C1 C2 C3 104.78(17)
C1 C2 H2 127.6
C3 C2 H2 127.6
O4 Gd2 O2 136.38(5)
O4 Gd2 O1 83.17(5)
O2 Gd2 O1 80.30(5)
O4 Gd2 N2 82.06(5)
O2 Gd2 N2 86.31(5)
O1 Gd2 N2 141.42(5)
O4 Gd2 N8 76.29(5)
O2 Gd2 N8 138.52(5)
O1 Gd2 N8 137.31(5)
N2 Gd2 N8 72.12(5)
O4 Gd2 N5 139.13(5)
O2 Gd2 N5 74.65(5)
O1 Gd2 N5 135.35(5)
N2 Gd2 N5 73.24(5)
N8 Gd2 N5 65.46(5)
O4 Gd2 N9 66.84(5)
O2 Gd2 N9 143.76(5)
O1 Gd2 N9 75.56(5)
N2 Gd2 N9 128.92(5)
N8 Gd2 N9 62.02(5)
N5 Gd2 N9 104.72(5)
O4 Gd2 N6 143.99(5)
O2 Gd2 N6 67.55(5)
O1 Gd2 N6 74.73(5)
N2 Gd2 N6 132.13(5)
N8 Gd2 N6 101.24(5)
N5 Gd2 N6 61.75(5)
N9 Gd2 N6 80.16(5)
O4 Gd2 N3 66.64(5)
O2 Gd2 N3 70.68(5)
O1 Gd2 N3 78.93(5)
N2 Gd2 N3 62.49(5)
N8 Gd2 N3 123.83(5)
N5 Gd2 N3 124.34(5)
N9 Gd2 N3 128.82(5)
N6 Gd2 N3 133.45(5)
N2 C3 C2 110.18(17)
N2 C3 C4 119.20(16)
C2 C3 C4 130.62(17)
C8 N3 C4 116.93(17)
C8 N3 Gd2 125.75(13)
C4 N3 Gd2 117.08(12)
N3 C4 C5 122.96(19)
N3 C4 C3 115.97(16)
C5 C4 C3 121.07(18)
C27 O4 Gd2 128.00(12)
C9 N4 N5 109.95(16)
C9 N4 B1 130.68(17)
N5 N4 B1 118.74(15)
C6 C5 C4 118.90(19)
C6 C5 H5 120.5
C4 C5 H5 120.5
C11 N5 N4 106.83(15)
C11 N5 Gd2 124.05(12)
N4 N5 Gd2 129.03(11)
C5 C6 C7 118.80(19)
C5 C6 H6 120.6
C7 C6 H6 120.6
C16 N6 C12 116.92(16)
C16 N6 Gd2 123.67(12)
C12 N6 Gd2 117.16(11)
C8 C7 C6 118.5(2)
C8 C7 H7 120.8
C6 C7 H7 120.8
C17 N7 N8 109.88(16)
C17 N7 B1 130.44(16)
N8 N7 B1 119.51(15)
N3 C8 C7 123.94(19)
N3 C8 H8 118.0
C7 C8 H8 118.0
C19 N8 N7 106.75(15)
C19 N8 Gd2 124.23(12)
N7 N8 Gd2 128.75(11)
N4 C9 C10 108.56(17)
N4 C9 H9 125.7
C10 C9 H9 125.7
C24 N9 C20 117.34(16)
C24 N9 Gd2 123.48(12)
C20 N9 Gd2 117.22(12)
C9 C10 C11 104.16(17)
C9 C10 H10 127.9
C11 C10 H10 127.9
N5 C11 C10 110.48(16)
N5 C11 C12 117.61(16)
C10 C11 C12 131.58(17)
N6 C12 C13 122.70(17)
N6 C12 C11 115.68(15)
C13 C12 C11 121.56(17)
C14 C13 C12 119.05(19)
C14 C13 H13 120.5
C12 C13 H13 120.5
C15 C14 C13 119.13(18)
C15 C14 H14 120.4
C13 C14 H14 120.4
C14 C15 C16 118.43(18)
C14 C15 H15 120.8
C16 C15 H15 120.8
N6 C16 C15 123.77(18)
N6 C16 H16 118.1
C15 C16 H16 118.1
N7 C17 C18 108.52(17)
N7 C17 H17 125.7
C18 C17 H17 125.7
C17 C18 C19 104.71(17)
C17 C18 H18 127.6
C19 C18 H18 127.6
N8 C19 C18 110.11(17)
N8 C19 C20 117.61(16)
C18 C19 C20 132.12(17)
N9 C20 C21 122.29(18)
N9 C20 C19 115.90(16)
C21 C20 C19 121.80(17)
C22 C21 C20 119.12(19)
C22 C21 H21 120.4
C20 C21 H21 120.4
C23 C22 C21 119.12(18)
C23 C22 H22 120.4
C21 C22 H22 120.4
C22 C23 C24 118.35(19)
C22 C23 H23 120.8
C24 C23 H23 120.8
N9 C24 C23 123.79(18)
N9 C24 H24 118.1
C23 C24 H24 118.1
O3 C25 O2 124.80(18)
O3 C25 C26 118.15(18)
O2 C25 C26 117.05(19)
C25 C26 H26A 109.5
C25 C26 H26B 109.5
H26A C26 H26B 109.5
C25 C26 H26C 109.5
H26A C26 H26C 109.5
H26B C26 H26C 109.5
O5 C27 O4 125.42(18)
O5 C27 C28 117.64(19)
O4 C27 C28 116.91(19)
C27 C28 H28A 109.5
C27 C28 H28B 109.5
H28A C28 H28B 109.5
C27 C28 H28C 109.5
H28A C28 H28C 109.5
H28B C28 H28C 109.5
Cl2 C29 Cl1 111.60(14)
Cl2 C29 H29A 109.3
Cl1 C29 H29A 109.3
Cl2 C29 H29B 109.3
Cl1 C29 H29B 109.3
H29A C29 H29B 108.0

loop_
_geom_bond_atom_site_label_1
_geom_bond_atom_site_label_2
_geom_bond_distance
B1 N4 1.544(3)
B1 N1 1.545(3)
B1 N7 1.553(3)
B1 H1C 1.0000
C1 N1 1.350(2)
C1 C2 1.372(3)
C1 H1 0.9500
Cl1 C29 1.752(3)
O1 Gd2 2.3827(13)
O1 H1A 0.861(17)
O1 H1B 0.844(17)
N1 N2 1.358(2)
N2 C3 1.342(2)
N2 Gd2 2.4806(15)
O2 C25 1.271(2)
O2 Gd2 2.3815(13)
C2 C3 1.402(3)
C2 H2 0.9500
Cl2 C29 1.748(3)
Gd2 O4 2.3813(13)
Gd2 N8 2.5021(15)
Gd2 N5 2.5174(15)
Gd2 N9 2.6912(16)
Gd2 N6 2.6918(15)
Gd2 N3 2.7383(16)
C3 C4 1.468(3)
O3 C25 1.246(3)
N3 C8 1.339(3)
N3 C4 1.351(2)
C4 C5 1.396(3)
O4 C27 1.263(2)
N4 C9 1.352(3)
N4 N5 1.357(2)
C5 C6 1.384(3)
C5 H5 0.9500
O5 C27 1.256(3)
N5 C11 1.335(2)
C6 C7 1.389(3)
C6 H6 0.9500
N6 C16 1.340(2)
N6 C12 1.359(2)
C7 C8 1.389(3)
C7 H7 0.9500
N7 C17 1.349(2)
N7 N8 1.358(2)
C8 H8 0.9500
N8 C19 1.340(2)
C9 C10 1.385(3)
C9 H9 0.9500
N9 C24 1.341(2)
N9 C20 1.359(2)
C10 C11 1.410(3)
C10 H10 0.9500
C11 C12 1.465(3)
C12 C13 1.391(2)
C13 C14 1.385(3)
C13 H13 0.9500
C14 C15 1.378(3)
C14 H14 0.9500
C15 C16 1.395(3)
C15 H15 0.9500
C16 H16 0.9500
C17 C18 1.378(3)
C17 H17 0.9500
C18 C19 1.404(3)
C18 H18 0.9500
C19 C20 1.464(3)
C20 C21 1.391(3)
C21 C22 1.390(3)
C21 H21 0.9500
C22 C23 1.381(3)
C22 H22 0.9500
C23 C24 1.390(3)
C23 H23 0.9500
C24 H24 0.9500
C25 C26 1.517(3)
C26 H26A 0.9800
C26 H26B 0.9800
C26 H26C 0.9800
C27 C28 1.509(3)
C28 H28A 0.9800
C28 H28B 0.9800
C28 H28C 0.9800
C29 H29A 0.9900
C29 H29B 0.9900

loop_
_geom_torsion_atom_site_label_1
_geom_torsion_atom_site_label_2
_geom_torsion_atom_site_label_3
_geom_torsion_atom_site_label_4
_geom_torsion
C2 C1 N1 N2 -0.3(2)
C2 C1 N1 B1 178.30(18)
N4 B1 N1 C1 121.5(2)
N7 B1 N1 C1 -122.2(2)
N4 B1 N1 N2 -60.0(2)
N7 B1 N1 N2 56.2(2)
C1 N1 N2 C3 0.3(2)
B1 N1 N2 C3 -178.42(16)
C1 N1 N2 Gd2 -178.09(12)
B1 N1 N2 Gd2 3.2(2)
N1 C1 C2 C3 0.1(2)
N1 N2 C3 C2 -0.2(2)
Gd2 N2 C3 C2 178.25(12)
N1 N2 C3 C4 -179.31(15)
Gd2 N2 C3 C4 -0.9(2)
C1 C2 C3 N2 0.0(2)
C1 C2 C3 C4 179.01(19)
C8 N3 C4 C5 0.3(3)
Gd2 N3 C4 C5 174.91(14)
C8 N3 C4 C3 -179.91(16)
Gd2 N3 C4 C3 -5.3(2)
N2 C3 C4 N3 4.3(2)
C2 C3 C4 N3 -174.61(19)
N2 C3 C4 C5 -175.90(17)
C2 C3 C4 C5 5.2(3)
N1 B1 N4 C9 -125.9(2)
N7 B1 N4 C9 117.3(2)
N1 B1 N4 N5 64.2(2)
N7 B1 N4 N5 -52.6(2)
N3 C4 C5 C6 -0.7(3)
C3 C4 C5 C6 179.48(18)
C9 N4 N5 C11 -1.0(2)
B1 N4 N5 C11 170.84(16)
C9 N4 N5 Gd2 175.58(13)
B1 N4 N5 Gd2 -12.6(2)
C4 C5 C6 C7 0.5(3)
C5 C6 C7 C8 0.0(3)
N4 B1 N7 C17 -121.2(2)
N1 B1 N7 C17 121.4(2)
N4 B1 N7 N8 53.8(2)
N1 B1 N7 N8 -63.6(2)
C4 N3 C8 C7 0.3(3)
Gd2 N3 C8 C7 -173.77(15)
C6 C7 C8 N3 -0.5(3)
C17 N7 N8 C19 1.1(2)
B1 N7 N8 C19 -174.80(15)
C17 N7 N8 Gd2 -172.95(12)
B1 N7 N8 Gd2 11.1(2)
N5 N4 C9 C10 0.3(2)
B1 N4 C9 C10 -170.31(19)
N4 C9 C10 C11 0.6(2)
N4 N5 C11 C10 1.4(2)
Gd2 N5 C11 C10 -175.43(12)
N4 N5 C11 C12 -172.73(16)
Gd2 N5 C11 C12 10.5(2)
C9 C10 C11 N5 -1.2(2)
C9 C10 C11 C12 171.8(2)
C16 N6 C12 C13 0.1(3)
Gd2 N6 C12 C13 163.74(15)
C16 N6 C12 C11 177.42(16)
Gd2 N6 C12 C11 -19.0(2)
N5 C11 C12 N6 6.8(2)
C10 C11 C12 N6 -165.8(2)
N5 C11 C12 C13 -175.85(18)
C10 C11 C12 C13 11.5(3)
N6 C12 C13 C14 -0.4(3)
C11 C12 C13 C14 -177.47(19)
C12 C13 C14 C15 0.2(3)
C13 C14 C15 C16 0.1(3)
C12 N6 C16 C15 0.2(3)
Gd2 N6 C16 C15 -162.23(15)
C14 C15 C16 N6 -0.3(3)
N8 N7 C17 C18 -0.2(2)
B1 N7 C17 C18 175.18(18)
N7 C17 C18 C19 -0.8(2)
N7 N8 C19 C18 -1.7(2)
Gd2 N8 C19 C18 172.76(12)
N7 N8 C19 C20 174.35(15)
Gd2 N8 C19 C20 -11.2(2)
C17 C18 C19 N8 1.6(2)
C17 C18 C19 C20 -173.69(19)
C24 N9 C20 C21 -0.5(3)
Gd2 N9 C20 C21 -165.11(13)
C24 N9 C20 C19 -179.51(15)
Gd2 N9 C20 C19 15.89(19)
N8 C19 C20 N9 -4.3(2)
C18 C19 C20 N9 170.65(19)
N8 C19 C20 C21 176.68(17)
C18 C19 C20 C21 -8.4(3)
N9 C20 C21 C22 0.6(3)
C19 C20 C21 C22 179.55(17)
C20 C21 C22 C23 -0.1(3)
C21 C22 C23 C24 -0.4(3)
C20 N9 C24 C23 -0.1(3)
Gd2 N9 C24 C23 163.50(14)
C22 C23 C24 N9 0.5(3)
Gd2 O2 C25 O3 -25.7(3)
Gd2 O2 C25 C26 153.91(15)
Gd2 O4 C27 O5 22.9(3)
Gd2 O4 C27 C28 -155.16(15)
